data_7715737
loop_
_publ_author_name
'Dombrowski, James P.'
'Kalendra, Vidmantas'
'Ziegler, Micah S.'
'Lakshmi, K. V.'
'Bell, Alexis T.'
'Tilley, T. Don'

_publ_section_title
;
 M-Ge-Si thermolytic molecular precursors and models for germanium-doped
 transition metal sites on silica.
;
_journal_issue 17
_journal_name_full 'Dalton transactions (Cambridge, England : 2003)'
_journal_page_first 7340
_journal_page_last 7349
_journal_paper_doi 10.1039/d4dt00644e
_journal_volume 53
_journal_year 2024
_chemical_formula_sum 'C72 H162 Fe Ge2 O26 Si6'
_chemical_formula_weight 1813.58
_chemical_name_common jpd4064
_space_group_crystal_system triclinic
_space_group_IT_number 1
_space_group_name_Hall 'P 1'
_space_group_name_H-M_alt 'P 1'
_atom_sites_solution_hydrogens geom
_atom_sites_solution_primary iterative
_atom_sites_solution_secondary difmap
_audit_creation_method SHELXL-2014/7
_audit_update_record
;
2024-02-12 deposited with the CCDC.	2024-04-03 downloaded from the CCDC.
;
_cell_angle_alpha 92.082(3)
_cell_angle_beta 110.355(3)
_cell_angle_gamma 114.958(3)
_cell_formula_units_Z 1
_cell_length_a 13.0028(8)
_cell_length_b 13.4308(8)
_cell_length_c 17.3272(10)
_cell_measurement_reflns_used 9826
_cell_measurement_temperature 100(2)
_cell_measurement_theta_max 25.32
_cell_measurement_theta_min 2.35
_cell_volume 2511.7(3)
_computing_cell_refinement 'Bruker SAINT'
_computing_data_collection 'Bruker APEX2'
_computing_data_reduction 'Bruker SAINT'
_computing_molecular_graphics ORTEP-32
_computing_publication_material WinGX
_computing_structure_refinement SHELXL-2014
_computing_structure_solution SHELXT
_diffrn_ambient_temperature 100(2)
_diffrn_detector_area_resol_mean 8.366
_diffrn_measured_fraction_theta_full 0.992
_diffrn_measured_fraction_theta_max 0.985
_diffrn_measurement_device_type 'Bruker APEX-II CCD'
_diffrn_measurement_method 'phi and omega scans'
_diffrn_radiation_type MoK\a
_diffrn_radiation_wavelength 0.71073
_diffrn_reflns_av_R_equivalents 0.0347
_diffrn_reflns_av_unetI/netI 0.0279
_diffrn_reflns_Laue_measured_fraction_full 0.992
_diffrn_reflns_Laue_measured_fraction_max 0.985
_diffrn_reflns_limit_h_max 15
_diffrn_reflns_limit_h_min -15
_diffrn_reflns_limit_k_max 16
_diffrn_reflns_limit_k_min -16
_diffrn_reflns_limit_l_max 20
_diffrn_reflns_limit_l_min -20
_diffrn_reflns_number 135720
_diffrn_reflns_point_group_measured_fraction_full 0.992
_diffrn_reflns_point_group_measured_fraction_max 0.985
_diffrn_reflns_theta_full 25.000
_diffrn_reflns_theta_max 25.417
_diffrn_reflns_theta_min 1.284
_diffrn_source 'microfocus sealed tube'
_exptl_absorpt_coefficient_mu 0.871
_exptl_absorpt_correction_T_max 0.7452
_exptl_absorpt_correction_T_min 0.6995
_exptl_absorpt_correction_type multi-scan
_exptl_absorpt_process_details SADABS
_exptl_crystal_colour colourless
_exptl_crystal_density_diffrn 1.199
_exptl_crystal_description block
_exptl_crystal_F_000 976
_exptl_crystal_size_max 0.110
_exptl_crystal_size_mid 0.100
_exptl_crystal_size_min 0.100
_refine_diff_density_max 0.515
_refine_diff_density_min -0.302
_refine_diff_density_rms 0.048
_refine_ls_abs_structure_details
;
 Refined as an inversion twin.
;
_refine_ls_abs_structure_Flack 0.483(5)
_refine_ls_extinction_method none
_refine_ls_goodness_of_fit_ref 1.057
_refine_ls_hydrogen_treatment constr
_refine_ls_matrix_type full
_refine_ls_number_parameters 1019
_refine_ls_number_reflns 17628
_refine_ls_number_restraints 3
_refine_ls_restrained_S_all 1.057
_refine_ls_R_factor_all 0.0302
_refine_ls_R_factor_gt 0.0269
_refine_ls_shift/su_max 0.001
_refine_ls_shift/su_mean 0.000
_refine_ls_structure_factor_coef Fsqd
_refine_ls_weighting_details 'w=1/[\s^2^(Fo^2^)+(0.0247P)^2^+1.3329P] where P=(Fo^2^+2Fc^2^)/3'
_refine_ls_weighting_scheme calc
_refine_ls_wR_factor_gt 0.0582
_refine_ls_wR_factor_ref 0.0595
_reflns_Friedel_coverage 1.000
_reflns_Friedel_fraction_full 0.992
_reflns_Friedel_fraction_max 0.985
_reflns_number_gt 16748
_reflns_number_total 17628
_reflns_threshold_expression 'I > 2\s(I)'
_cod_data_source_file d4dt00644e2.cif
_cod_data_source_block shelx_CCDC3
_cod_depositor_comments 'Adding full bibliography for 7715734--7715737.cif.'
_cod_database_code 7715737
_shelx_shelxl_version_number 2014/7
_shelx_space_group_comment
;
The symmetry employed for this shelxl refinement is uniquely defined
by the following loop, which should always be used as a source of
symmetry information in preference to the above space-group names.
They are only intended as comments.
;
_shelx_estimated_absorpt_t_min 0.910
_shelx_estimated_absorpt_t_max 0.918

loop_
_space_group_symop_operation_xyz
'x, y, z'

loop_
_atom_site_label
_atom_site_type_symbol
_atom_site_fract_x
_atom_site_fract_y
_atom_site_fract_z
_atom_site_U_iso_or_equiv
_atom_site_adp_type
_atom_site_occupancy
_atom_site_site_symmetry_order
_atom_site_calc_flag
_atom_site_refinement_flags_posn
_atom_site_refinement_flags_adp
_atom_site_refinement_flags_occupancy
_atom_site_disorder_assembly
_atom_site_disorder_group
C1 C 0.3633(4) 0.9028(3) 0.0980(2) 0.0207(8) Uani 1 1 d . . . . .
H1A H 0.3635 0.9614 0.1335 0.031 Uiso 1 1 calc R U . . .
H1B H 0.4240 0.8797 0.1320 0.031 Uiso 1 1 calc R U . . .
H1C H 0.2807 0.8378 0.0747 0.031 Uiso 1 1 calc R U . . .
C2 C 0.5289(4) 1.0421(3) 0.0587(2) 0.0227(9) Uani 1 1 d . . . . .
H2A H 0.5487 1.0662 0.0107 0.034 Uiso 1 1 calc R U . . .
H2B H 0.5859 1.0148 0.0917 0.034 Uiso 1 1 calc R U . . .
H2C H 0.5373 1.1058 0.0943 0.034 Uiso 1 1 calc R U . . .
C3 C 0.3075(4) 0.9880(4) -0.0246(2) 0.0287(10) Uani 1 1 d . . . . .
H3A H 0.3272 1.0128 -0.0724 0.043 Uiso 1 1 calc R U . . .
H3B H 0.3141 1.0509 0.0108 0.043 Uiso 1 1 calc R U . . .
H3C H 0.2229 0.9262 -0.0455 0.043 Uiso 1 1 calc R U . . .
C4 C 0.3968(3) 0.9482(3) 0.0266(2) 0.0178(8) Uani 1 1 d . . . . .
C5 C 0.6507(3) 0.9467(3) -0.0832(2) 0.0219(9) Uani 1 1 d . . . . .
H5A H 0.6562 0.9765 -0.0287 0.033 Uiso 1 1 calc R U . . .
H5B H 0.7339 0.9774 -0.0830 0.033 Uiso 1 1 calc R U . . .
H5C H 0.6139 0.8645 -0.0929 0.033 Uiso 1 1 calc R U . . .
C6 C 0.6261(4) 1.1081(3) -0.1411(3) 0.0254(9) Uani 1 1 d . . . . .
H6A H 0.5693 1.1272 -0.1843 0.038 Uiso 1 1 calc R U . . .
H6B H 0.7057 1.1381 -0.1464 0.038 Uiso 1 1 calc R U . . .
H6C H 0.6387 1.1409 -0.0851 0.038 Uiso 1 1 calc R U . . .
C7 C 0.5496(4) 0.9265(4) -0.2382(2) 0.0273(10) Uani 1 1 d . . . . .
H7A H 0.5123 0.8446 -0.2446 0.041 Uiso 1 1 calc R U . . .
H7B H 0.6289 0.9540 -0.2438 0.041 Uiso 1 1 calc R U . . .
H7C H 0.4939 0.9460 -0.2820 0.041 Uiso 1 1 calc R U . . .
C8 C 0.5707(3) 0.9801(3) -0.1527(2) 0.0171(8) Uani 1 1 d . . . . .
C9 C 0.1773(4) 0.7624(4) -0.3205(2) 0.0274(10) Uani 1 1 d . . . . .
H9A H 0.2651 0.8046 -0.3101 0.041 Uiso 1 1 calc R U . . .
H9B H 0.1264 0.7607 -0.3780 0.041 Uiso 1 1 calc R U . . .
H9C H 0.1581 0.6853 -0.3134 0.041 Uiso 1 1 calc R U . . .
C10 C 0.0153(3) 0.7570(4) -0.2713(2) 0.0235(9) Uani 1 1 d . . . . .
H10A H -0.0057 0.6793 -0.2652 0.035 Uiso 1 1 calc R U . . .
H10B H -0.0370 0.7567 -0.3280 0.035 Uiso 1 1 calc R U . . .
H10C H 0.0012 0.7945 -0.2293 0.035 Uiso 1 1 calc R U . . .
C11 C 0.1869(4) 0.9422(4) -0.2627(3) 0.0283(10) Uani 1 1 d . . . . .
H11A H 0.1708 0.9772 -0.2207 0.042 Uiso 1 1 calc R U . . .
H11B H 0.1385 0.9463 -0.3191 0.042 Uiso 1 1 calc R U . . .
H11C H 0.2753 0.9819 -0.2512 0.042 Uiso 1 1 calc R U . . .
C12 C 0.1498(3) 0.8191(3) -0.2581(2) 0.0174(8) Uani 1 1 d . . . . .
C13 C 0.7025(4) 0.6181(4) -0.1292(3) 0.0316(10) Uani 1 1 d . . . . .
H13A H 0.6780 0.6565 -0.0953 0.047 Uiso 1 1 calc R U . . .
H13B H 0.7918 0.6435 -0.1015 0.047 Uiso 1 1 calc R U . . .
H13C H 0.6577 0.5367 -0.1346 0.047 Uiso 1 1 calc R U . . .
C14 C 0.7444(4) 0.7701(4) -0.2101(3) 0.0288(10) Uani 1 1 d . . . . .
H14A H 0.7170 0.7873 -0.2658 0.043 Uiso 1 1 calc R U . . .
H14B H 0.8328 0.7914 -0.1895 0.043 Uiso 1 1 calc R U . . .
H14C H 0.7304 0.8123 -0.1709 0.043 Uiso 1 1 calc R U . . .
C15 C 0.6957(4) 0.5775(4) -0.2739(3) 0.0371(11) Uani 1 1 d . . . . .
H15A H 0.6441 0.4970 -0.2798 0.056 Uiso 1 1 calc R U . . .
H15B H 0.7832 0.5950 -0.2496 0.056 Uiso 1 1 calc R U . . .
H15C H 0.6753 0.5966 -0.3295 0.056 Uiso 1 1 calc R U . . .
C16 C 0.6717(4) 0.6454(3) -0.2164(3) 0.0210(9) Uani 1 1 d . . . . .
C17 C 0.4058(4) 0.2227(4) -0.3106(3) 0.0278(10) Uani 1 1 d . . . . .
H17A H 0.3685 0.2275 -0.3692 0.042 Uiso 1 1 calc R U . . .
H17B H 0.3696 0.1440 -0.3057 0.042 Uiso 1 1 calc R U . . .
H17C H 0.4954 0.2524 -0.2931 0.042 Uiso 1 1 calc R U . . .
C18 C 0.2426(4) 0.2522(4) -0.2839(3) 0.0244(9) Uani 1 1 d . . . . .
H18A H 0.2278 0.2938 -0.2449 0.037 Uiso 1 1 calc R U . . .
H18B H 0.2002 0.1716 -0.2854 0.037 Uiso 1 1 calc R U . . .
H18C H 0.2108 0.2657 -0.3405 0.037 Uiso 1 1 calc R U . . .
C19 C 0.4374(4) 0.2870(4) -0.1620(2) 0.0256(9) Uani 1 1 d . . . . .
H19A H 0.5265 0.3130 -0.1442 0.038 Uiso 1 1 calc R U . . .
H19B H 0.3980 0.2094 -0.1553 0.038 Uiso 1 1 calc R U . . .
H19C H 0.4241 0.3355 -0.1271 0.038 Uiso 1 1 calc R U . . .
C20 C 0.3811(4) 0.2915(3) -0.2542(2) 0.0177(8) Uani 1 1 d . . . . .
C21 C 0.3344(4) 0.4549(4) -0.4502(2) 0.0280(10) Uani 1 1 d . . . . .
H21A H 0.4246 0.4951 -0.4195 0.042 Uiso 1 1 calc R U . . .
H21B H 0.3129 0.4555 -0.5102 0.042 Uiso 1 1 calc R U . . .
H21C H 0.3035 0.3770 -0.4430 0.042 Uiso 1 1 calc R U . . .
C22 C 0.3273(4) 0.6340(4) -0.4214(3) 0.0285(10) Uani 1 1 d . . . . .
H22A H 0.2893 0.6698 -0.3983 0.043 Uiso 1 1 calc R U . . .
H22B H 0.3088 0.6392 -0.4805 0.043 Uiso 1 1 calc R U . . .
H22C H 0.4172 0.6722 -0.3891 0.043 Uiso 1 1 calc R U . . .
C23 C 0.1360(4) 0.4510(4) -0.4613(2) 0.0282(10) Uani 1 1 d . . . . .
H23A H 0.1053 0.3718 -0.4576 0.042 Uiso 1 1 calc R U . . .
H23B H 0.1124 0.4562 -0.5207 0.042 Uiso 1 1 calc R U . . .
H23C H 0.0999 0.4856 -0.4351 0.042 Uiso 1 1 calc R U . . .
C24 C 0.2760(4) 0.5121(3) -0.4158(2) 0.0198(9) Uani 1 1 d . . . . .
C25 C -0.0470(4) 0.2793(4) -0.3293(3) 0.0254(10) Uani 1 1 d . . . . .
H25A H 0.0374 0.3370 -0.3174 0.038 Uiso 1 1 calc R U . . .
H25B H -0.0911 0.2467 -0.3900 0.038 Uiso 1 1 calc R U . . .
H25C H -0.0437 0.2201 -0.2986 0.038 Uiso 1 1 calc R U . . .
C26 C -0.1102(4) 0.4317(4) -0.3420(3) 0.0331(11) Uani 1 1 d . . . . .
H26A H -0.1538 0.4649 -0.3231 0.050 Uiso 1 1 calc R U . . .
H26B H -0.1503 0.4061 -0.4035 0.050 Uiso 1 1 calc R U . . .
H26C H -0.0238 0.4881 -0.3255 0.050 Uiso 1 1 calc R U . . .
C27 C -0.2474(4) 0.2465(4) -0.3209(3) 0.0325(11) Uani 1 1 d . . . . .
H27A H -0.2480 0.1865 -0.2903 0.049 Uiso 1 1 calc R U . . .
H27B H -0.2913 0.2143 -0.3816 0.049 Uiso 1 1 calc R U . . .
H27C H -0.2887 0.2838 -0.3034 0.049 Uiso 1 1 calc R U . . .
C28 C -0.1144(4) 0.3319(3) -0.3015(2) 0.0208(9) Uani 1 1 d . . . . .
C29 C -0.0256(4) 0.1872(4) -0.0847(4) 0.0405(12) Uani 1 1 d . . . . .
H29A H -0.0401 0.2475 -0.0651 0.061 Uiso 1 1 calc R U . . .
H29B H -0.0380 0.1316 -0.0494 0.061 Uiso 1 1 calc R U . . .
H29C H -0.0838 0.1509 -0.1434 0.061 Uiso 1 1 calc R U . . .
C30 C 0.1248(4) 0.1464(4) -0.1184(3) 0.0352(11) Uani 1 1 d . . . . .
H30A H 0.0681 0.1187 -0.1781 0.053 Uiso 1 1 calc R U . . .
H30B H 0.1081 0.0841 -0.0891 0.053 Uiso 1 1 calc R U . . .
H30C H 0.2104 0.1782 -0.1136 0.053 Uiso 1 1 calc R U . . .
C31 C 0.2017(5) 0.2905(5) 0.0108(3) 0.0455(13) Uani 1 1 d . . . . .
H31A H 0.2850 0.3234 0.0111 0.068 Uiso 1 1 calc R U . . .
H31B H 0.1930 0.2334 0.0451 0.068 Uiso 1 1 calc R U . . .
H31C H 0.1888 0.3496 0.0343 0.068 Uiso 1 1 calc R U . . .
C32 C 0.1060(4) 0.2363(4) -0.0791(3) 0.0249(9) Uani 1 1 d . . . . .
C33 C -0.1088(4) 0.4502(4) -0.0539(3) 0.0256(9) Uani 1 1 d . . . . .
H33A H -0.1509 0.4254 -0.1154 0.038 Uiso 1 1 calc R U . . .
H33B H -0.1439 0.4921 -0.0337 0.038 Uiso 1 1 calc R U . . .
H33C H -0.1202 0.3844 -0.0284 0.038 Uiso 1 1 calc R U . . .
C34 C 0.0974(4) 0.5665(4) 0.0659(2) 0.0294(10) Uani 1 1 d . . . . .
H34A H 0.0844 0.5017 0.0927 0.044 Uiso 1 1 calc R U . . .
H34B H 0.0662 0.6122 0.0863 0.044 Uiso 1 1 calc R U . . .
H34C H 0.1861 0.6120 0.0801 0.044 Uiso 1 1 calc R U . . .
C35 C 0.0497(4) 0.6232(3) -0.0729(3) 0.0270(9) Uani 1 1 d . . . . .
H35A H 0.1385 0.6676 -0.0587 0.040 Uiso 1 1 calc R U . . .
H35B H 0.0191 0.6707 -0.0541 0.040 Uiso 1 1 calc R U . . .
H35C H 0.0054 0.5948 -0.1340 0.040 Uiso 1 1 calc R U . . .
C36 C 0.0284(4) 0.5255(3) -0.0293(2) 0.0198(9) Uani 1 1 d . . . . .
C37 C 0.8238(4) 0.5263(4) 0.1563(3) 0.0331(10) Uani 1 1 d . . . . .
H37A H 0.8634 0.6062 0.1827 0.050 Uiso 1 1 calc R U . . .
H37B H 0.8453 0.5180 0.1084 0.050 Uiso 1 1 calc R U . . .
H37C H 0.8527 0.4859 0.1975 0.050 Uiso 1 1 calc R U . . .
C38 C 0.6330(4) 0.5323(4) 0.0588(2) 0.0337(10) Uani 1 1 d . . . . .
H38A H 0.5434 0.5009 0.0424 0.051 Uiso 1 1 calc R U . . .
H38B H 0.6494 0.5181 0.0095 0.051 Uiso 1 1 calc R U . . .
H38C H 0.6727 0.6135 0.0809 0.051 Uiso 1 1 calc R U . . .
C39 C 0.6221(5) 0.3514(3) 0.0944(3) 0.0357(11) Uani 1 1 d . . . . .
H39A H 0.6538 0.3175 0.1401 0.054 Uiso 1 1 calc R U . . .
H39B H 0.6402 0.3341 0.0467 0.054 Uiso 1 1 calc R U . . .
H39C H 0.5324 0.3207 0.0765 0.054 Uiso 1 1 calc R U . . .
C40 C 0.6840(4) 0.4779(3) 0.1255(2) 0.0215(9) Uani 1 1 d . . . . .
C41 C 0.4064(4) 0.5268(4) 0.2115(3) 0.0288(10) Uani 1 1 d . . . . .
H41A H 0.4291 0.6054 0.2312 0.043 Uiso 1 1 calc R U . . .
H41B H 0.3165 0.4810 0.1913 0.043 Uiso 1 1 calc R U . . .
H41C H 0.4322 0.5211 0.1654 0.043 Uiso 1 1 calc R U . . .
C42 C 0.4407(4) 0.3635(4) 0.2569(3) 0.0319(11) Uani 1 1 d . . . . .
H42A H 0.4624 0.3564 0.2089 0.048 Uiso 1 1 calc R U . . .
H42B H 0.3519 0.3148 0.2403 0.048 Uiso 1 1 calc R U . . .
H42C H 0.4881 0.3408 0.3038 0.048 Uiso 1 1 calc R U . . .
C43 C 0.4383(4) 0.4973(4) 0.3578(3) 0.0301(10) Uani 1 1 d . . . . .
H43A H 0.4843 0.4736 0.4048 0.045 Uiso 1 1 calc R U . . .
H43B H 0.3492 0.4504 0.3413 0.045 Uiso 1 1 calc R U . . .
H43C H 0.4601 0.5762 0.3754 0.045 Uiso 1 1 calc R U . . .
C44 C 0.4710(3) 0.4842(3) 0.2841(2) 0.0203(9) Uani 1 1 d . . . . .
C45 C 0.8309(4) 0.4802(3) 0.3854(2) 0.0249(10) Uani 1 1 d . . . . .
H45A H 0.7423 0.4475 0.3730 0.037 Uiso 1 1 calc R U . . .
H45B H 0.8713 0.4542 0.4333 0.037 Uiso 1 1 calc R U . . .
H45C H 0.8421 0.4568 0.3359 0.037 Uiso 1 1 calc R U . . .
C46 C 0.8676(4) 0.6440(4) 0.4821(2) 0.0280(9) Uani 1 1 d . . . . .
H46A H 0.9063 0.7263 0.4966 0.042 Uiso 1 1 calc R U . . .
H46B H 0.9047 0.6165 0.5303 0.042 Uiso 1 1 calc R U . . .
H46C H 0.7786 0.6129 0.4677 0.042 Uiso 1 1 calc R U . . .
C47 C 1.0252(4) 0.6594(4) 0.4255(3) 0.0305(10) Uani 1 1 d . . . . .
H47A H 1.0363 0.6362 0.3760 0.046 Uiso 1 1 calc R U . . .
H47B H 1.0667 0.6342 0.4735 0.046 Uiso 1 1 calc R U . . .
H47C H 1.0611 0.7416 0.4391 0.046 Uiso 1 1 calc R U . . .
C48 C 0.8881(3) 0.6073(3) 0.4069(2) 0.0186(8) Uani 1 1 d . . . . .
C49 C 0.2624(4) 0.6583(4) 0.3254(3) 0.0327(11) Uani 1 1 d . . . . .
H49A H 0.2530 0.6196 0.2725 0.049 Uiso 1 1 calc R U . . .
H49B H 0.1812 0.6473 0.3217 0.049 Uiso 1 1 calc R U . . .
H49C H 0.2976 0.6274 0.3720 0.049 Uiso 1 1 calc R U . . .
C50 C 0.3798(4) 0.8434(4) 0.4290(3) 0.0263(9) Uani 1 1 d . . . . .
H50A H 0.4258 0.8148 0.4716 0.039 Uiso 1 1 calc R U . . .
H50B H 0.3032 0.8297 0.4353 0.039 Uiso 1 1 calc R U . . .
H50C H 0.4305 0.9244 0.4363 0.039 Uiso 1 1 calc R U . . .
C51 C 0.2892(4) 0.8349(4) 0.2740(3) 0.0351(11) Uani 1 1 d . . . . .
H51A H 0.3478 0.9140 0.2822 0.053 Uiso 1 1 calc R U . . .
H51B H 0.2141 0.8297 0.2784 0.053 Uiso 1 1 calc R U . . .
H51C H 0.2677 0.7942 0.2181 0.053 Uiso 1 1 calc R U . . .
C52 C 0.3482(4) 0.7832(4) 0.3411(2) 0.0215(9) Uani 1 1 d . . . . .
C53 C 0.6716(4) 0.7695(3) 0.5133(2) 0.0256(9) Uani 1 1 d . . . . .
H53A H 0.5860 0.7431 0.5076 0.038 Uiso 1 1 calc R U . . .
H53B H 0.7150 0.7440 0.5602 0.038 Uiso 1 1 calc R U . . .
H53C H 0.6715 0.7391 0.4610 0.038 Uiso 1 1 calc R U . . .
C54 C 0.7400(5) 0.9465(4) 0.6117(2) 0.0345(11) Uani 1 1 d . . . . .
H54A H 0.7787 1.0286 0.6198 0.052 Uiso 1 1 calc R U . . .
H54B H 0.7882 0.9253 0.6592 0.052 Uiso 1 1 calc R U . . .
H54C H 0.6555 0.9182 0.6086 0.052 Uiso 1 1 calc R U . . .
C55 C 0.8665(4) 0.9411(4) 0.5330(3) 0.0338(10) Uani 1 1 d . . . . .
H55A H 0.8623 0.9110 0.4790 0.051 Uiso 1 1 calc R U . . .
H55B H 0.9157 0.9179 0.5784 0.051 Uiso 1 1 calc R U . . .
H55C H 0.9054 1.0233 0.5432 0.051 Uiso 1 1 calc R U . . .
C56 C 0.7362(4) 0.8958(3) 0.5304(2) 0.0213(9) Uani 1 1 d . . . . .
C57 C 0.7917(4) 1.1549(4) 0.3914(3) 0.0272(10) Uani 1 1 d . . . . .
H57A H 0.8142 1.1225 0.4405 0.041 Uiso 1 1 calc R U . . .
H57B H 0.8395 1.2371 0.4080 0.041 Uiso 1 1 calc R U . . .
H57C H 0.8101 1.1271 0.3474 0.041 Uiso 1 1 calc R U . . .
C58 C 0.6207(4) 1.1584(4) 0.4258(3) 0.0323(10) Uani 1 1 d . . . . .
H58A H 0.5314 1.1337 0.4031 0.048 Uiso 1 1 calc R U . . .
H58B H 0.6658 1.2405 0.4437 0.048 Uiso 1 1 calc R U . . .
H58C H 0.6435 1.1249 0.4742 0.048 Uiso 1 1 calc R U . . .
C59 C 0.6169(4) 1.1691(4) 0.2811(3) 0.0311(11) Uani 1 1 d . . . . .
H59A H 0.6371 1.1425 0.2376 0.047 Uiso 1 1 calc R U . . .
H59B H 0.6620 1.2514 0.2969 0.047 Uiso 1 1 calc R U . . .
H59C H 0.5277 1.1444 0.2590 0.047 Uiso 1 1 calc R U . . .
C60 C 0.6541(4) 1.1209(3) 0.3579(2) 0.0215(9) Uani 1 1 d . . . . .
C61 C 1.1211(4) 0.9679(4) 0.4165(3) 0.0368(11) Uani 1 1 d . . . . .
H61A H 1.0317 0.9180 0.3943 0.055 Uiso 1 1 calc R U . . .
H61B H 1.1569 0.9770 0.4778 0.055 Uiso 1 1 calc R U . . .
H61C H 1.1596 0.9353 0.3911 0.055 Uiso 1 1 calc R U . . .
C62 C 1.0903(4) 1.1368(4) 0.4360(3) 0.0318(11) Uani 1 1 d . . . . .
H62A H 1.1058 1.2099 0.4210 0.048 Uiso 1 1 calc R U . . .
H62B H 1.1294 1.1476 0.4974 0.048 Uiso 1 1 calc R U . . .
H62C H 1.0009 1.0885 0.4164 0.048 Uiso 1 1 calc R U . . .
C63 C 1.2822(4) 1.1576(4) 0.4203(3) 0.0402(12) Uani 1 1 d . . . . .
H63A H 1.3143 1.1213 0.3913 0.060 Uiso 1 1 calc R U . . .
H63B H 1.3261 1.1702 0.4814 0.060 Uiso 1 1 calc R U . . .
H63C H 1.2949 1.2298 0.4043 0.060 Uiso 1 1 calc R U . . .
C64 C 1.1442(4) 1.0818(4) 0.3949(2) 0.0226(9) Uani 1 1 d . . . . .
C65 C 1.0885(4) 1.2710(4) 0.2099(4) 0.0408(12) Uani 1 1 d . . . . .
H65A H 1.1435 1.2745 0.2667 0.061 Uiso 1 1 calc R U . . .
H65B H 1.1203 1.3452 0.1961 0.061 Uiso 1 1 calc R U . . .
H65C H 1.0850 1.2160 0.1691 0.061 Uiso 1 1 calc R U . . .
C66 C 0.9633(5) 1.3241(4) 0.2661(3) 0.0422(13) Uani 1 1 d . . . . .
H66A H 0.8799 1.3005 0.2640 0.063 Uiso 1 1 calc R U . . .
H66B H 0.9921 1.3962 0.2489 0.063 Uiso 1 1 calc R U . . .
H66C H 1.0197 1.3324 0.3237 0.063 Uiso 1 1 calc R U . . .
C67 C 0.8720(4) 1.2183(4) 0.1181(3) 0.0448(13) Uani 1 1 d . . . . .
H67A H 0.8690 1.1586 0.0818 0.067 Uiso 1 1 calc R U . . .
H67B H 0.9001 1.2881 0.0978 0.067 Uiso 1 1 calc R U . . .
H67C H 0.7892 1.1964 0.1167 0.067 Uiso 1 1 calc R U . . .
C68 C 0.9604(4) 1.2362(3) 0.2068(2) 0.0197(9) Uani 1 1 d . . . . .
C69 C 1.1324(4) 1.0036(4) 0.1441(3) 0.0329(11) Uani 1 1 d . . . . .
H69A H 1.1452 1.0697 0.1189 0.049 Uiso 1 1 calc R U . . .
H69B H 1.1667 0.9609 0.1240 0.049 Uiso 1 1 calc R U . . .
H69C H 1.1741 1.0279 0.2056 0.049 Uiso 1 1 calc R U . . .
C70 C 0.9284(5) 0.8956(4) 0.0239(3) 0.0416(13) Uani 1 1 d . . . . .
H70A H 0.8399 0.8467 0.0083 0.062 Uiso 1 1 calc R U . . .
H70B H 0.9629 0.8552 0.0014 0.062 Uiso 1 1 calc R U . . .
H70C H 0.9393 0.9629 0.0004 0.062 Uiso 1 1 calc R U . . .
C71 C 0.9713(4) 0.8281(4) 0.1580(3) 0.0311(10) Uani 1 1 d . . . . .
H71A H 1.0133 0.8525 0.2195 0.047 Uiso 1 1 calc R U . . .
H71B H 1.0032 0.7829 0.1379 0.047 Uiso 1 1 calc R U . . .
H71C H 0.8821 0.7829 0.1419 0.047 Uiso 1 1 calc R U . . .
C72 C 0.9948(4) 0.9299(3) 0.1190(2) 0.0227(9) Uani 1 1 d . . . . .
O1 O 0.3966(2) 0.6178(2) -0.01660(14) 0.0174(5) Uani 1 1 d . . . . .
O2 O 0.6024(2) 0.8501(2) 0.14974(15) 0.0199(6) Uani 1 1 d . . . . .
O3 O 0.3734(2) 0.7250(2) -0.15275(14) 0.0142(5) Uani 1 1 d . . . . .
O4 O 0.4025(2) 0.5293(2) -0.16652(14) 0.0150(5) Uani 1 1 d . . . . .
O5 O 0.1759(2) 0.5145(2) -0.17043(15) 0.0173(6) Uani 1 1 d . . . . .
O6 O 0.2191(2) 0.8154(2) -0.17290(14) 0.0139(5) Uani 1 1 d . . . . .
O7 O 0.4496(2) 0.94355(19) -0.14926(14) 0.0142(5) Uani 1 1 d . . . . .
O8 O 0.3913(2) 0.85179(19) -0.02486(14) 0.0141(5) Uani 1 1 d . . . . .
O9 O 0.5430(2) 0.6206(2) -0.25372(15) 0.0176(6) Uani 1 1 d . . . . .
O10 O 0.3009(2) 0.5073(2) -0.32770(14) 0.0174(5) Uani 1 1 d . . . . .
O11 O 0.4435(2) 0.4055(2) -0.26230(15) 0.0178(6) Uani 1 1 d . . . . .
O12 O -0.0579(2) 0.3730(2) -0.21080(16) 0.0195(6) Uani 1 1 d . . . . .
O13 O 0.1274(2) 0.3220(2) -0.12817(16) 0.0211(6) Uani 1 1 d . . . . .
O14 O 0.0812(2) 0.4595(2) -0.05238(15) 0.0186(6) Uani 1 1 d . . . . .
O15 O 0.6899(2) 0.7022(2) 0.22198(15) 0.0189(6) Uani 1 1 d . . . . .
O16 O 0.6727(2) 0.8537(2) 0.32763(14) 0.0183(6) Uani 1 1 d . . . . .
O17 O 0.8539(2) 0.9324(2) 0.26561(16) 0.0189(6) Uani 1 1 d . . . . .
O18 O 0.6543(2) 0.4937(2) 0.19646(15) 0.0193(6) Uani 1 1 d . . . . .
O19 O 0.6040(2) 0.5559(2) 0.31582(15) 0.0188(6) Uani 1 1 d . . . . .
O20 O 0.8355(2) 0.6509(2) 0.33752(15) 0.0188(6) Uani 1 1 d . . . . .
O21 O 0.4592(2) 0.7904(2) 0.33387(16) 0.0192(6) Uani 1 1 d . . . . .
O22 O 0.6688(2) 0.9373(2) 0.46612(15) 0.0207(6) Uani 1 1 d . . . . .
O23 O 0.5812(2) 1.0006(2) 0.32908(15) 0.0208(6) Uani 1 1 d . . . . .
O24 O 1.0891(2) 1.0664(2) 0.30444(16) 0.0196(6) Uani 1 1 d . . . . .
O25 O 0.9134(2) 1.1325(2) 0.23526(16) 0.0184(6) Uani 1 1 d . . . . .
O26 O 0.9436(2) 0.9949(2) 0.14530(15) 0.0178(6) Uani 1 1 d . . . . .
Si1 Si 0.35827(9) 0.83333(8) -0.12877(6) 0.0119(2) Uani 1 1 d . . . . .
Si2 Si 0.42168(10) 0.51474(9) -0.25299(6) 0.0143(2) Uani 1 1 d . . . . .
Si3 Si 0.08099(9) 0.41710(9) -0.14080(6) 0.0157(2) Uani 1 1 d . . . . .
Si4 Si 0.69543(9) 0.60062(9) 0.26699(6) 0.0140(2) Uani 1 1 d . . . . .
Si5 Si 0.59616(9) 0.89557(9) 0.36463(6) 0.0140(2) Uani 1 1 d . . . . .
Si6 Si 0.94938(9) 1.03049(9) 0.23792(6) 0.0149(2) Uani 1 1 d . . . . .
Fe1 Fe 0.47420(4) 0.76170(4) 0.04898(3) 0.01416(11) Uani 1 1 d . . . . .
Ge1 Ge 0.33680(3) 0.59315(3) -0.12442(2) 0.01125(9) Uani 1 1 d . . . . .
Ge2 Ge 0.70025(3) 0.83520(3) 0.23849(2) 0.01110(9) Uani 1 1 d . . . . .

loop_
_atom_site_aniso_label
_atom_site_aniso_U_11
_atom_site_aniso_U_22
_atom_site_aniso_U_33
_atom_site_aniso_U_23
_atom_site_aniso_U_13
_atom_site_aniso_U_12
C1 0.025(2) 0.025(2) 0.0173(19) 0.0009(16) 0.0100(17) 0.0148(18)
C2 0.032(2) 0.017(2) 0.019(2) 0.0020(16) 0.0116(18) 0.0103(18)
C3 0.041(3) 0.031(2) 0.020(2) -0.0015(17) 0.0052(19) 0.027(2)
C4 0.024(2) 0.019(2) 0.0145(19) 0.0004(15) 0.0059(16) 0.0149(18)
C5 0.0133(19) 0.023(2) 0.031(2) 0.0048(18) 0.0089(17) 0.0099(18)
C6 0.024(2) 0.021(2) 0.037(2) 0.0100(18) 0.0169(19) 0.0111(19)
C7 0.027(2) 0.036(3) 0.028(2) 0.0088(19) 0.0182(19) 0.016(2)
C8 0.0127(18) 0.019(2) 0.025(2) 0.0083(16) 0.0111(16) 0.0082(17)
C9 0.021(2) 0.040(3) 0.016(2) 0.0008(18) 0.0043(17) 0.013(2)
C10 0.0160(19) 0.032(2) 0.022(2) 0.0045(17) 0.0049(17) 0.0130(18)
C11 0.026(2) 0.026(2) 0.028(2) 0.0135(19) 0.0036(19) 0.013(2)
C12 0.0167(19) 0.021(2) 0.0135(19) 0.0036(16) 0.0034(16) 0.0097(17)
C13 0.024(2) 0.030(2) 0.035(2) 0.0118(19) 0.0048(19) 0.013(2)
C14 0.025(2) 0.033(3) 0.038(3) 0.010(2) 0.020(2) 0.016(2)
C15 0.028(2) 0.032(3) 0.058(3) 0.000(2) 0.027(2) 0.012(2)
C16 0.018(2) 0.021(2) 0.034(2) 0.0077(18) 0.0177(18) 0.0112(18)
C17 0.040(3) 0.022(2) 0.033(2) 0.0091(18) 0.022(2) 0.018(2)
C18 0.024(2) 0.024(2) 0.029(2) 0.0080(18) 0.0119(19) 0.0118(19)
C19 0.033(2) 0.024(2) 0.024(2) 0.0093(18) 0.0127(19) 0.016(2)
C20 0.022(2) 0.0099(19) 0.023(2) 0.0042(16) 0.0113(17) 0.0079(17)
C21 0.042(3) 0.036(3) 0.017(2) 0.0062(18) 0.0146(19) 0.025(2)
C22 0.039(3) 0.032(3) 0.024(2) 0.0115(18) 0.017(2) 0.021(2)
C23 0.027(2) 0.037(3) 0.021(2) 0.0073(19) 0.0048(19) 0.019(2)
C24 0.028(2) 0.023(2) 0.0142(19) 0.0057(16) 0.0106(17) 0.0146(19)
C25 0.027(2) 0.029(2) 0.019(2) -0.0007(18) 0.0086(18) 0.014(2)
C26 0.045(3) 0.034(3) 0.026(2) 0.009(2) 0.014(2) 0.023(2)
C27 0.019(2) 0.039(3) 0.024(2) -0.005(2) 0.0056(19) 0.004(2)
C28 0.018(2) 0.023(2) 0.0149(19) -0.0005(16) 0.0041(16) 0.0060(18)
C29 0.043(3) 0.029(3) 0.074(4) 0.027(2) 0.041(3) 0.023(2)
C30 0.043(3) 0.031(3) 0.051(3) 0.019(2) 0.029(2) 0.024(2)
C31 0.056(3) 0.056(3) 0.031(3) 0.018(2) 0.014(2) 0.033(3)
C32 0.027(2) 0.026(2) 0.031(2) 0.0150(19) 0.0182(19) 0.015(2)
C33 0.023(2) 0.029(2) 0.031(2) 0.0081(18) 0.0157(19) 0.0133(19)
C34 0.034(2) 0.035(3) 0.025(2) 0.0025(19) 0.0136(19) 0.019(2)
C35 0.033(2) 0.023(2) 0.031(2) 0.0067(18) 0.016(2) 0.016(2)
C36 0.024(2) 0.020(2) 0.023(2) 0.0041(16) 0.0128(18) 0.0146(19)
C37 0.040(3) 0.045(3) 0.033(2) 0.014(2) 0.025(2) 0.027(2)
C38 0.052(3) 0.034(3) 0.018(2) 0.0052(18) 0.011(2) 0.025(2)
C39 0.060(3) 0.027(2) 0.029(2) 0.0055(18) 0.023(2) 0.024(2)
C40 0.033(2) 0.022(2) 0.019(2) 0.0041(16) 0.0165(18) 0.0156(19)
C41 0.018(2) 0.033(3) 0.029(2) -0.0002(19) 0.0059(18) 0.010(2)
C42 0.027(2) 0.025(3) 0.041(3) 0.001(2) 0.018(2) 0.007(2)
C43 0.026(2) 0.029(2) 0.030(2) 0.0017(18) 0.0155(19) 0.0042(19)
C44 0.0097(18) 0.021(2) 0.028(2) 0.0019(17) 0.0095(17) 0.0036(17)
C45 0.031(2) 0.026(2) 0.020(2) 0.0055(17) 0.0045(18) 0.019(2)
C46 0.029(2) 0.031(2) 0.025(2) 0.0046(18) 0.0073(19) 0.018(2)
C47 0.023(2) 0.033(3) 0.038(3) 0.013(2) 0.009(2) 0.017(2)
C48 0.0168(19) 0.021(2) 0.019(2) 0.0064(16) 0.0038(16) 0.0114(17)
C49 0.025(2) 0.034(3) 0.043(3) 0.006(2) 0.022(2) 0.010(2)
C50 0.028(2) 0.030(2) 0.030(2) 0.0076(18) 0.0189(19) 0.0157(19)
C51 0.029(2) 0.056(3) 0.034(2) 0.016(2) 0.018(2) 0.027(2)
C52 0.015(2) 0.032(2) 0.023(2) 0.0089(18) 0.0118(17) 0.0125(19)
C53 0.030(2) 0.026(2) 0.021(2) 0.0052(17) 0.0086(19) 0.0153(19)
C54 0.058(3) 0.025(2) 0.019(2) 0.0060(18) 0.013(2) 0.019(2)
C55 0.025(2) 0.034(3) 0.033(2) 0.011(2) 0.003(2) 0.012(2)
C56 0.026(2) 0.022(2) 0.0133(19) 0.0042(16) 0.0040(17) 0.0120(19)
C57 0.027(2) 0.022(2) 0.029(2) 0.0036(18) 0.0094(19) 0.0092(19)
C58 0.041(3) 0.028(2) 0.031(2) 0.0001(19) 0.018(2) 0.016(2)
C59 0.040(3) 0.023(2) 0.024(2) 0.0024(18) 0.005(2) 0.017(2)
C60 0.029(2) 0.018(2) 0.022(2) 0.0011(16) 0.0097(18) 0.0141(19)
C61 0.041(3) 0.041(3) 0.032(3) 0.012(2) 0.012(2) 0.024(2)
C62 0.037(3) 0.034(3) 0.020(2) -0.0038(19) 0.007(2) 0.017(2)
C63 0.020(2) 0.059(3) 0.025(2) -0.001(2) 0.0008(19) 0.011(2)
C64 0.019(2) 0.028(2) 0.019(2) 0.0044(17) 0.0051(17) 0.0118(19)
C65 0.028(2) 0.026(3) 0.077(4) 0.022(2) 0.030(3) 0.012(2)
C66 0.069(4) 0.021(3) 0.052(3) 0.014(2) 0.036(3) 0.025(3)
C67 0.036(3) 0.041(3) 0.038(3) 0.018(2) 0.007(2) 0.006(2)
C68 0.020(2) 0.016(2) 0.024(2) 0.0076(16) 0.0091(17) 0.0094(18)
C69 0.033(2) 0.034(3) 0.046(3) 0.008(2) 0.027(2) 0.019(2)
C70 0.057(3) 0.057(3) 0.025(2) 0.001(2) 0.013(2) 0.042(3)
C71 0.032(2) 0.029(3) 0.043(3) 0.008(2) 0.019(2) 0.021(2)
C72 0.025(2) 0.025(2) 0.027(2) 0.0036(18) 0.0134(18) 0.0168(19)
O1 0.0238(14) 0.0150(13) 0.0115(12) 0.0031(10) 0.0052(11) 0.0089(11)
O2 0.0221(13) 0.0177(14) 0.0169(13) 0.0010(10) 0.0024(11) 0.0112(12)
O3 0.0162(12) 0.0167(13) 0.0123(12) 0.0022(10) 0.0068(10) 0.0090(11)
O4 0.0181(13) 0.0176(13) 0.0162(13) 0.0057(10) 0.0093(11) 0.0123(11)
O5 0.0159(13) 0.0187(14) 0.0164(13) 0.0025(11) 0.0053(11) 0.0084(12)
O6 0.0140(12) 0.0172(13) 0.0116(12) 0.0021(10) 0.0048(10) 0.0086(11)
O7 0.0126(12) 0.0144(13) 0.0179(13) 0.0030(10) 0.0073(10) 0.0074(10)
O8 0.0188(13) 0.0146(13) 0.0128(12) 0.0023(10) 0.0061(10) 0.0115(11)
O9 0.0200(14) 0.0179(14) 0.0218(14) 0.0086(11) 0.0120(11) 0.0115(12)
O10 0.0235(14) 0.0203(14) 0.0141(13) 0.0048(10) 0.0099(11) 0.0131(12)
O11 0.0217(13) 0.0184(14) 0.0220(14) 0.0064(11) 0.0137(11) 0.0127(12)
O12 0.0155(14) 0.0234(15) 0.0167(14) -0.0014(11) 0.0062(11) 0.0073(12)
O13 0.0232(15) 0.0219(15) 0.0250(15) 0.0086(12) 0.0152(12) 0.0116(13)
O14 0.0171(13) 0.0237(15) 0.0161(13) 0.0030(11) 0.0064(11) 0.0107(12)
O15 0.0243(14) 0.0170(14) 0.0180(13) 0.0026(11) 0.0086(11) 0.0119(12)
O16 0.0209(13) 0.0261(15) 0.0148(13) 0.0033(11) 0.0108(11) 0.0141(12)
O17 0.0152(13) 0.0202(15) 0.0194(14) 0.0030(11) 0.0048(11) 0.0085(12)
O18 0.0261(14) 0.0170(14) 0.0193(13) 0.0038(11) 0.0112(11) 0.0123(12)
O19 0.0163(13) 0.0176(14) 0.0205(13) 0.0025(11) 0.0080(11) 0.0056(11)
O20 0.0185(13) 0.0188(14) 0.0203(14) 0.0074(11) 0.0061(11) 0.0110(12)
O21 0.0160(13) 0.0224(15) 0.0218(14) 0.0006(11) 0.0093(11) 0.0101(12)
O22 0.0253(14) 0.0238(15) 0.0156(13) 0.0034(11) 0.0073(11) 0.0146(12)
O23 0.0252(14) 0.0173(14) 0.0177(13) 0.0002(11) 0.0055(12) 0.0106(12)
O24 0.0157(14) 0.0212(15) 0.0182(14) 0.0010(11) 0.0053(11) 0.0067(12)
O25 0.0184(14) 0.0168(14) 0.0244(15) 0.0055(11) 0.0115(12) 0.0096(12)
O26 0.0183(14) 0.0210(15) 0.0189(14) 0.0040(11) 0.0084(11) 0.0125(12)
Si1 0.0126(5) 0.0122(5) 0.0126(5) 0.0030(4) 0.0054(4) 0.0069(4)
Si2 0.0174(5) 0.0149(6) 0.0161(5) 0.0045(4) 0.0097(4) 0.0097(5)
Si3 0.0136(5) 0.0179(6) 0.0157(5) 0.0014(4) 0.0067(4) 0.0068(5)
Si4 0.0155(5) 0.0142(5) 0.0159(5) 0.0032(4) 0.0077(4) 0.0089(5)
Si5 0.0158(5) 0.0177(6) 0.0125(5) 0.0024(4) 0.0067(4) 0.0106(5)
Si6 0.0124(5) 0.0154(6) 0.0171(5) 0.0018(4) 0.0063(4) 0.0065(4)
Fe1 0.0154(3) 0.0156(3) 0.0108(2) 0.0011(2) 0.0029(2) 0.0087(2)
Ge1 0.01271(19) 0.0118(2) 0.01068(18) 0.00202(14) 0.00493(15) 0.00682(16)
Ge2 0.01132(19) 0.0129(2) 0.01018(18) 0.00144(15) 0.00407(15) 0.00685(16)

loop_
_atom_type_symbol
_atom_type_description
_atom_type_scat_dispersion_real
_atom_type_scat_dispersion_imag
_atom_type_scat_source
C C 0.0033 0.0016 'International Tables Vol C Tables 4.2.6.8 and 6.1.1.4'
H H 0.0000 0.0000 'International Tables Vol C Tables 4.2.6.8 and 6.1.1.4'
O O 0.0106 0.0060 'International Tables Vol C Tables 4.2.6.8 and 6.1.1.4'
Si Si 0.0817 0.0704 'International Tables Vol C Tables 4.2.6.8 and 6.1.1.4'
Fe Fe 0.3463 0.8444 'International Tables Vol C Tables 4.2.6.8 and 6.1.1.4'
Ge Ge 0.1547 1.8001 'International Tables Vol C Tables 4.2.6.8 and 6.1.1.4'

loop_
_geom_angle_atom_site_label_1
_geom_angle_atom_site_label_2
_geom_angle_atom_site_label_3
_geom_angle
_geom_angle_site_symmetry_1
_geom_angle_site_symmetry_3
_geom_angle_publ_flag
C4 C1 H1A 109.5 . . ?
C4 C1 H1B 109.5 . . ?
H1A C1 H1B 109.5 . . ?
C4 C1 H1C 109.5 . . ?
H1A C1 H1C 109.5 . . ?
H1B C1 H1C 109.5 . . ?
C4 C2 H2A 109.5 . . ?
C4 C2 H2B 109.5 . . ?
H2A C2 H2B 109.5 . . ?
C4 C2 H2C 109.5 . . ?
H2A C2 H2C 109.5 . . ?
H2B C2 H2C 109.5 . . ?
C4 C3 H3A 109.5 . . ?
C4 C3 H3B 109.5 . . ?
H3A C3 H3B 109.5 . . ?
C4 C3 H3C 109.5 . . ?
H3A C3 H3C 109.5 . . ?
H3B C3 H3C 109.5 . . ?
C3 C4 O8 111.8(3) . . ?
C3 C4 C1 110.4(3) . . ?
O8 C4 C1 105.4(3) . . ?
C3 C4 C2 110.5(3) . . ?
O8 C4 C2 106.8(3) . . ?
C1 C4 C2 111.8(3) . . ?
C8 C5 H5A 109.5 . . ?
C8 C5 H5B 109.5 . . ?
H5A C5 H5B 109.5 . . ?
C8 C5 H5C 109.5 . . ?
H5A C5 H5C 109.5 . . ?
H5B C5 H5C 109.5 . . ?
C8 C6 H6A 109.5 . . ?
C8 C6 H6B 109.5 . . ?
H6A C6 H6B 109.5 . . ?
C8 C6 H6C 109.5 . . ?
H6A C6 H6C 109.5 . . ?
H6B C6 H6C 109.5 . . ?
C8 C7 H7A 109.5 . . ?
C8 C7 H7B 109.5 . . ?
H7A C7 H7B 109.5 . . ?
C8 C7 H7C 109.5 . . ?
H7A C7 H7C 109.5 . . ?
H7B C7 H7C 109.5 . . ?
O7 C8 C7 107.7(3) . . ?
O7 C8 C5 110.2(3) . . ?
C7 C8 C5 111.2(3) . . ?
O7 C8 C6 105.0(3) . . ?
C7 C8 C6 111.1(3) . . ?
C5 C8 C6 111.3(3) . . ?
C12 C9 H9A 109.5 . . ?
C12 C9 H9B 109.5 . . ?
H9A C9 H9B 109.5 . . ?
C12 C9 H9C 109.5 . . ?
H9A C9 H9C 109.5 . . ?
H9B C9 H9C 109.5 . . ?
C12 C10 H10A 109.5 . . ?
C12 C10 H10B 109.5 . . ?
H10A C10 H10B 109.5 . . ?
C12 C10 H10C 109.5 . . ?
H10A C10 H10C 109.5 . . ?
H10B C10 H10C 109.5 . . ?
C12 C11 H11A 109.5 . . ?
C12 C11 H11B 109.5 . . ?
H11A C11 H11B 109.5 . . ?
C12 C11 H11C 109.5 . . ?
H11A C11 H11C 109.5 . . ?
H11B C11 H11C 109.5 . . ?
O6 C12 C10 105.3(3) . . ?
O6 C12 C9 109.7(3) . . ?
C10 C12 C9 111.6(3) . . ?
O6 C12 C11 108.2(3) . . ?
C10 C12 C11 110.6(3) . . ?
C9 C12 C11 111.2(3) . . ?
C16 C13 H13A 109.5 . . ?
C16 C13 H13B 109.5 . . ?
H13A C13 H13B 109.5 . . ?
C16 C13 H13C 109.5 . . ?
H13A C13 H13C 109.5 . . ?
H13B C13 H13C 109.5 . . ?
C16 C14 H14A 109.5 . . ?
C16 C14 H14B 109.5 . . ?
H14A C14 H14B 109.5 . . ?
C16 C14 H14C 109.5 . . ?
H14A C14 H14C 109.5 . . ?
H14B C14 H14C 109.5 . . ?
C16 C15 H15A 109.5 . . ?
C16 C15 H15B 109.5 . . ?
H15A C15 H15B 109.5 . . ?
C16 C15 H15C 109.5 . . ?
H15A C15 H15C 109.5 . . ?
H15B C15 H15C 109.5 . . ?
O9 C16 C14 105.3(3) . . ?
O9 C16 C15 109.0(3) . . ?
C14 C16 C15 110.8(3) . . ?
O9 C16 C13 109.9(3) . . ?
C14 C16 C13 110.6(3) . . ?
C15 C16 C13 111.1(4) . . ?
C20 C17 H17A 109.5 . . ?
C20 C17 H17B 109.5 . . ?
H17A C17 H17B 109.5 . . ?
C20 C17 H17C 109.5 . . ?
H17A C17 H17C 109.5 . . ?
H17B C17 H17C 109.5 . . ?
C20 C18 H18A 109.5 . . ?
C20 C18 H18B 109.5 . . ?
H18A C18 H18B 109.5 . . ?
C20 C18 H18C 109.5 . . ?
H18A C18 H18C 109.5 . . ?
H18B C18 H18C 109.5 . . ?
C20 C19 H19A 109.5 . . ?
C20 C19 H19B 109.5 . . ?
H19A C19 H19B 109.5 . . ?
C20 C19 H19C 109.5 . . ?
H19A C19 H19C 109.5 . . ?
H19B C19 H19C 109.5 . . ?
O11 C20 C17 105.0(3) . . ?
O11 C20 C18 110.6(3) . . ?
C17 C20 C18 110.4(3) . . ?
O11 C20 C19 108.0(3) . . ?
C17 C20 C19 111.6(3) . . ?
C18 C20 C19 111.0(3) . . ?
C24 C21 H21A 109.5 . . ?
C24 C21 H21B 109.5 . . ?
H21A C21 H21B 109.5 . . ?
C24 C21 H21C 109.5 . . ?
H21A C21 H21C 109.5 . . ?
H21B C21 H21C 109.5 . . ?
C24 C22 H22A 109.5 . . ?
C24 C22 H22B 109.5 . . ?
H22A C22 H22B 109.5 . . ?
C24 C22 H22C 109.5 . . ?
H22A C22 H22C 109.5 . . ?
H22B C22 H22C 109.5 . . ?
C24 C23 H23A 109.5 . . ?
C24 C23 H23B 109.5 . . ?
H23A C23 H23B 109.5 . . ?
C24 C23 H23C 109.5 . . ?
H23A C23 H23C 109.5 . . ?
H23B C23 H23C 109.5 . . ?
O10 C24 C22 108.0(3) . . ?
O10 C24 C21 110.8(3) . . ?
C22 C24 C21 110.6(3) . . ?
O10 C24 C23 105.2(3) . . ?
C22 C24 C23 111.2(3) . . ?
C21 C24 C23 110.9(3) . . ?
C28 C25 H25A 109.5 . . ?
C28 C25 H25B 109.5 . . ?
H25A C25 H25B 109.5 . . ?
C28 C25 H25C 109.5 . . ?
H25A C25 H25C 109.5 . . ?
H25B C25 H25C 109.5 . . ?
C28 C26 H26A 109.5 . . ?
C28 C26 H26B 109.5 . . ?
H26A C26 H26B 109.5 . . ?
C28 C26 H26C 109.5 . . ?
H26A C26 H26C 109.5 . . ?
H26B C26 H26C 109.5 . . ?
C28 C27 H27A 109.5 . . ?
C28 C27 H27B 109.5 . . ?
H27A C27 H27B 109.5 . . ?
C28 C27 H27C 109.5 . . ?
H27A C27 H27C 109.5 . . ?
H27B C27 H27C 109.5 . . ?
O12 C28 C25 111.2(3) . . ?
O12 C28 C27 105.0(3) . . ?
C25 C28 C27 111.7(3) . . ?
O12 C28 C26 107.5(3) . . ?
C25 C28 C26 110.6(3) . . ?
C27 C28 C26 110.7(4) . . ?
C32 C29 H29A 109.5 . . ?
C32 C29 H29B 109.5 . . ?
H29A C29 H29B 109.5 . . ?
C32 C29 H29C 109.5 . . ?
H29A C29 H29C 109.5 . . ?
H29B C29 H29C 109.5 . . ?
C32 C30 H30A 109.5 . . ?
C32 C30 H30B 109.5 . . ?
H30A C30 H30B 109.5 . . ?
C32 C30 H30C 109.5 . . ?
H30A C30 H30C 109.5 . . ?
H30B C30 H30C 109.5 . . ?
C32 C31 H31A 109.5 . . ?
C32 C31 H31B 109.5 . . ?
H31A C31 H31B 109.5 . . ?
C32 C31 H31C 109.5 . . ?
H31A C31 H31C 109.5 . . ?
H31B C31 H31C 109.5 . . ?
O13 C32 C30 105.7(3) . . ?
O13 C32 C29 110.1(3) . . ?
C30 C32 C29 109.9(4) . . ?
O13 C32 C31 107.4(3) . . ?
C30 C32 C31 111.1(4) . . ?
C29 C32 C31 112.4(4) . . ?
C36 C33 H33A 109.5 . . ?
C36 C33 H33B 109.5 . . ?
H33A C33 H33B 109.5 . . ?
C36 C33 H33C 109.5 . . ?
H33A C33 H33C 109.5 . . ?
H33B C33 H33C 109.5 . . ?
C36 C34 H34A 109.5 . . ?
C36 C34 H34B 109.5 . . ?
H34A C34 H34B 109.5 . . ?
C36 C34 H34C 109.5 . . ?
H34A C34 H34C 109.5 . . ?
H34B C34 H34C 109.5 . . ?
C36 C35 H35A 109.5 . . ?
C36 C35 H35B 109.5 . . ?
H35A C35 H35B 109.5 . . ?
C36 C35 H35C 109.5 . . ?
H35A C35 H35C 109.5 . . ?
H35B C35 H35C 109.5 . . ?
O14 C36 C35 109.6(3) . . ?
O14 C36 C33 108.8(3) . . ?
C35 C36 C33 111.2(3) . . ?
O14 C36 C34 104.8(3) . . ?
C35 C36 C34 111.0(3) . . ?
C33 C36 C34 111.2(3) . . ?
C40 C37 H37A 109.5 . . ?
C40 C37 H37B 109.5 . . ?
H37A C37 H37B 109.5 . . ?
C40 C37 H37C 109.5 . . ?
H37A C37 H37C 109.5 . . ?
H37B C37 H37C 109.5 . . ?
C40 C38 H38A 109.5 . . ?
C40 C38 H38B 109.5 . . ?
H38A C38 H38B 109.5 . . ?
C40 C38 H38C 109.5 . . ?
H38A C38 H38C 109.5 . . ?
H38B C38 H38C 109.5 . . ?
C40 C39 H39A 109.5 . . ?
C40 C39 H39B 109.5 . . ?
H39A C39 H39B 109.5 . . ?
C40 C39 H39C 109.5 . . ?
H39A C39 H39C 109.5 . . ?
H39B C39 H39C 109.5 . . ?
O18 C40 C38 109.6(3) . . ?
O18 C40 C39 104.9(3) . . ?
C38 C40 C39 111.1(3) . . ?
O18 C40 C37 108.7(3) . . ?
C38 C40 C37 112.2(4) . . ?
C39 C40 C37 110.1(4) . . ?
C44 C41 H41A 109.5 . . ?
C44 C41 H41B 109.5 . . ?
H41A C41 H41B 109.5 . . ?
C44 C41 H41C 109.5 . . ?
H41A C41 H41C 109.5 . . ?
H41B C41 H41C 109.5 . . ?
C44 C42 H42A 109.5 . . ?
C44 C42 H42B 109.5 . . ?
H42A C42 H42B 109.5 . . ?
C44 C42 H42C 109.5 . . ?
H42A C42 H42C 109.5 . . ?
H42B C42 H42C 109.5 . . ?
C44 C43 H43A 109.5 . . ?
C44 C43 H43B 109.5 . . ?
H43A C43 H43B 109.5 . . ?
C44 C43 H43C 109.5 . . ?
H43A C43 H43C 109.5 . . ?
H43B C43 H43C 109.5 . . ?
O19 C44 C43 104.7(3) . . ?
O19 C44 C42 109.9(3) . . ?
C43 C44 C42 110.5(4) . . ?
O19 C44 C41 108.9(3) . . ?
C43 C44 C41 110.8(3) . . ?
C42 C44 C41 111.7(3) . . ?
C48 C45 H45A 109.5 . . ?
C48 C45 H45B 109.5 . . ?
H45A C45 H45B 109.5 . . ?
C48 C45 H45C 109.5 . . ?
H45A C45 H45C 109.5 . . ?
H45B C45 H45C 109.5 . . ?
C48 C46 H46A 109.5 . . ?
C48 C46 H46B 109.5 . . ?
H46A C46 H46B 109.5 . . ?
C48 C46 H46C 109.5 . . ?
H46A C46 H46C 109.5 . . ?
H46B C46 H46C 109.5 . . ?
C48 C47 H47A 109.5 . . ?
C48 C47 H47B 109.5 . . ?
H47A C47 H47B 109.5 . . ?
C48 C47 H47C 109.5 . . ?
H47A C47 H47C 109.5 . . ?
H47B C47 H47C 109.5 . . ?
O20 C48 C45 112.0(3) . . ?
O20 C48 C47 105.6(3) . . ?
C45 C48 C47 110.2(3) . . ?
O20 C48 C46 108.5(3) . . ?
C45 C48 C46 109.7(3) . . ?
C47 C48 C46 110.7(3) . . ?
C52 C49 H49A 109.5 . . ?
C52 C49 H49B 109.5 . . ?
H49A C49 H49B 109.5 . . ?
C52 C49 H49C 109.5 . . ?
H49A C49 H49C 109.5 . . ?
H49B C49 H49C 109.5 . . ?
C52 C50 H50A 109.5 . . ?
C52 C50 H50B 109.5 . . ?
H50A C50 H50B 109.5 . . ?
C52 C50 H50C 109.5 . . ?
H50A C50 H50C 109.5 . . ?
H50B C50 H50C 109.5 . . ?
C52 C51 H51A 109.5 . . ?
C52 C51 H51B 109.5 . . ?
H51A C51 H51B 109.5 . . ?
C52 C51 H51C 109.5 . . ?
H51A C51 H51C 109.5 . . ?
H51B C51 H51C 109.5 . . ?
O21 C52 C51 109.2(3) . . ?
O21 C52 C49 105.5(3) . . ?
C51 C52 C49 110.2(4) . . ?
O21 C52 C50 110.4(3) . . ?
C51 C52 C50 110.5(3) . . ?
C49 C52 C50 110.8(3) . . ?
C56 C53 H53A 109.5 . . ?
C56 C53 H53B 109.5 . . ?
H53A C53 H53B 109.5 . . ?
C56 C53 H53C 109.5 . . ?
H53A C53 H53C 109.5 . . ?
H53B C53 H53C 109.5 . . ?
C56 C54 H54A 109.5 . . ?
C56 C54 H54B 109.5 . . ?
H54A C54 H54B 109.5 . . ?
C56 C54 H54C 109.5 . . ?
H54A C54 H54C 109.5 . . ?
H54B C54 H54C 109.5 . . ?
C56 C55 H55A 109.5 . . ?
C56 C55 H55B 109.5 . . ?
H55A C55 H55B 109.5 . . ?
C56 C55 H55C 109.5 . . ?
H55A C55 H55C 109.5 . . ?
H55B C55 H55C 109.5 . . ?
O22 C56 C53 111.2(3) . . ?
O22 C56 C54 104.4(3) . . ?
C53 C56 C54 111.2(3) . . ?
O22 C56 C55 107.9(3) . . ?
C53 C56 C55 111.6(4) . . ?
C54 C56 C55 110.3(3) . . ?
C60 C57 H57A 109.5 . . ?
C60 C57 H57B 109.5 . . ?
H57A C57 H57B 109.5 . . ?
C60 C57 H57C 109.5 . . ?
H57A C57 H57C 109.5 . . ?
H57B C57 H57C 109.5 . . ?
C60 C58 H58A 109.5 . . ?
C60 C58 H58B 109.5 . . ?
H58A C58 H58B 109.5 . . ?
C60 C58 H58C 109.5 . . ?
H58A C58 H58C 109.5 . . ?
H58B C58 H58C 109.5 . . ?
C60 C59 H59A 109.5 . . ?
C60 C59 H59B 109.5 . . ?
H59A C59 H59B 109.5 . . ?
C60 C59 H59C 109.5 . . ?
H59A C59 H59C 109.5 . . ?
H59B C59 H59C 109.5 . . ?
O23 C60 C59 105.4(3) . . ?
O23 C60 C57 110.7(3) . . ?
C59 C60 C57 110.3(4) . . ?
O23 C60 C58 108.4(3) . . ?
C59 C60 C58 110.7(4) . . ?
C57 C60 C58 111.1(3) . . ?
C64 C61 H61A 109.5 . . ?
C64 C61 H61B 109.5 . . ?
H61A C61 H61B 109.5 . . ?
C64 C61 H61C 109.5 . . ?
H61A C61 H61C 109.5 . . ?
H61B C61 H61C 109.5 . . ?
C64 C62 H62A 109.5 . . ?
C64 C62 H62B 109.5 . . ?
H62A C62 H62B 109.5 . . ?
C64 C62 H62C 109.5 . . ?
H62A C62 H62C 109.5 . . ?
H62B C62 H62C 109.5 . . ?
C64 C63 H63A 109.5 . . ?
C64 C63 H63B 109.5 . . ?
H63A C63 H63B 109.5 . . ?
C64 C63 H63C 109.5 . . ?
H63A C63 H63C 109.5 . . ?
H63B C63 H63C 109.5 . . ?
O24 C64 C62 110.5(3) . . ?
O24 C64 C61 108.5(3) . . ?
C62 C64 C61 110.8(4) . . ?
O24 C64 C63 105.0(3) . . ?
C62 C64 C63 111.0(4) . . ?
C61 C64 C63 110.7(4) . . ?
C68 C65 H65A 109.5 . . ?
C68 C65 H65B 109.5 . . ?
H65A C65 H65B 109.5 . . ?
C68 C65 H65C 109.5 . . ?
H65A C65 H65C 109.5 . . ?
H65B C65 H65C 109.5 . . ?
C68 C66 H66A 109.5 . . ?
C68 C66 H66B 109.5 . . ?
H66A C66 H66B 109.5 . . ?
C68 C66 H66C 109.5 . . ?
H66A C66 H66C 109.5 . . ?
H66B C66 H66C 109.5 . . ?
C68 C67 H67A 109.5 . . ?
C68 C67 H67B 109.5 . . ?
H67A C67 H67B 109.5 . . ?
C68 C67 H67C 109.5 . . ?
H67A C67 H67C 109.5 . . ?
H67B C67 H67C 109.5 . . ?
O25 C68 C67 107.7(3) . . ?
O25 C68 C65 112.1(3) . . ?
C67 C68 C65 110.0(4) . . ?
O25 C68 C66 105.7(3) . . ?
C67 C68 C66 111.3(4) . . ?
C65 C68 C66 110.0(4) . . ?
C72 C69 H69A 109.5 . . ?
C72 C69 H69B 109.5 . . ?
H69A C69 H69B 109.5 . . ?
C72 C69 H69C 109.5 . . ?
H69A C69 H69C 109.5 . . ?
H69B C69 H69C 109.5 . . ?
C72 C70 H70A 109.5 . . ?
C72 C70 H70B 109.5 . . ?
H70A C70 H70B 109.5 . . ?
C72 C70 H70C 109.5 . . ?
H70A C70 H70C 109.5 . . ?
H70B C70 H70C 109.5 . . ?
C72 C71 H71A 109.5 . . ?
C72 C71 H71B 109.5 . . ?
H71A C71 H71B 109.5 . . ?
C72 C71 H71C 109.5 . . ?
H71A C71 H71C 109.5 . . ?
H71B C71 H71C 109.5 . . ?
O26 C72 C71 110.0(3) . . ?
O26 C72 C70 105.2(3) . . ?
C71 C72 C70 111.1(4) . . ?
O26 C72 C69 109.2(3) . . ?
C71 C72 C69 111.1(3) . . ?
C70 C72 C69 110.1(4) . . ?
Ge1 O1 Fe1 121.58(13) . . ?
Ge2 O2 Fe1 138.68(15) . . ?
Si1 O3 Ge1 135.71(15) . . ?
Si2 O4 Ge1 138.11(15) . . ?
Si3 O5 Ge1 131.25(16) . . ?
C12 O6 Si1 130.5(2) . . ?
C8 O7 Si1 133.6(2) . . ?
C4 O8 Si1 124.8(2) . . ?
C4 O8 Fe1 113.71(18) . . ?
Si1 O8 Fe1 119.78(12) . . ?
C16 O9 Si2 129.7(2) . . ?
C24 O10 Si2 130.6(2) . . ?
C20 O11 Si2 133.8(2) . . ?
C28 O12 Si3 133.1(2) . . ?
C32 O13 Si3 130.6(2) . . ?
C36 O14 Si3 132.8(2) . . ?
Si4 O15 Ge2 143.81(16) . . ?
Si5 O16 Ge2 143.60(16) . . ?
Si6 O17 Ge2 145.82(17) . . ?
C40 O18 Si4 135.0(2) . . ?
C44 O19 Si4 131.1(2) . . ?
C48 O20 Si4 130.6(2) . . ?
C52 O21 Si5 130.3(2) . . ?
C56 O22 Si5 133.0(2) . . ?
C60 O23 Si5 133.4(2) . . ?
C64 O24 Si6 132.8(2) . . ?
C68 O25 Si6 130.5(2) . . ?
C72 O26 Si6 129.9(2) . . ?
O6 Si1 O7 109.33(13) . . ?
O6 Si1 O3 113.59(13) . . ?
O7 Si1 O3 112.03(13) . . ?
O6 Si1 O8 105.29(13) . . ?
O7 Si1 O8 110.36(13) . . ?
O3 Si1 O8 105.96(12) . . ?
O10 Si2 O4 106.18(13) . . ?
O10 Si2 O11 114.46(13) . . ?
O4 Si2 O11 109.06(13) . . ?
O10 Si2 O9 108.38(14) . . ?
O4 Si2 O9 112.74(13) . . ?
O11 Si2 O9 106.17(13) . . ?
O14 Si3 O12 106.64(14) . . ?
O14 Si3 O13 107.55(14) . . ?
O12 Si3 O13 114.40(15) . . ?
O14 Si3 O5 113.83(14) . . ?
O12 Si3 O5 108.52(14) . . ?
O13 Si3 O5 106.09(14) . . ?
O15 Si4 O18 109.26(14) . . ?
O15 Si4 O20 105.75(14) . . ?
O18 Si4 O20 114.53(14) . . ?
O15 Si4 O19 114.62(14) . . ?
O18 Si4 O19 106.02(14) . . ?
O20 Si4 O19 106.88(14) . . ?
O16 Si5 O21 106.05(13) . . ?
O16 Si5 O23 113.44(14) . . ?
O21 Si5 O23 107.72(14) . . ?
O16 Si5 O22 109.27(13) . . ?
O21 Si5 O22 113.93(14) . . ?
O23 Si5 O22 106.59(13) . . ?
O17 Si6 O24 108.68(14) . . ?
O17 Si6 O25 106.85(14) . . ?
O24 Si6 O25 113.25(15) . . ?
O17 Si6 O26 114.61(14) . . ?
O24 Si6 O26 106.41(14) . . ?
O25 Si6 O26 107.20(14) . . ?
O2 Fe1 O1 140.90(11) . . ?
O2 Fe1 O8 113.04(10) . . ?
O1 Fe1 O8 105.85(10) . . ?
O1 Ge1 O4 111.98(11) . . ?
O1 Ge1 O5 113.08(12) . . ?
O4 Ge1 O5 109.77(11) . . ?
O1 Ge1 O3 107.30(11) . . ?
O4 Ge1 O3 107.56(11) . . ?
O5 Ge1 O3 106.84(11) . . ?
O2 Ge2 O16 114.22(12) . . ?
O2 Ge2 O17 112.34(12) . . ?
O16 Ge2 O17 104.81(12) . . ?
O2 Ge2 O15 109.50(11) . . ?
O16 Ge2 O15 108.46(12) . . ?
O17 Ge2 O15 107.17(12) . . ?

loop_
_geom_bond_atom_site_label_1
_geom_bond_atom_site_label_2
_geom_bond_distance
_geom_bond_site_symmetry_2
_geom_bond_publ_flag
C1 C4 1.516(5) . ?
C1 H1A 0.9800 . ?
C1 H1B 0.9800 . ?
C1 H1C 0.9800 . ?
C2 C4 1.518(5) . ?
C2 H2A 0.9800 . ?
C2 H2B 0.9800 . ?
C2 H2C 0.9800 . ?
C3 C4 1.505(5) . ?
C3 H3A 0.9800 . ?
C3 H3B 0.9800 . ?
C3 H3C 0.9800 . ?
C4 O8 1.507(4) . ?
C5 C8 1.516(5) . ?
C5 H5A 0.9800 . ?
C5 H5B 0.9800 . ?
C5 H5C 0.9800 . ?
C6 C8 1.531(5) . ?
C6 H6A 0.9800 . ?
C6 H6B 0.9800 . ?
C6 H6C 0.9800 . ?
C7 C8 1.504(5) . ?
C7 H7A 0.9800 . ?
C7 H7B 0.9800 . ?
C7 H7C 0.9800 . ?
C8 O7 1.463(4) . ?
C9 C12 1.522(5) . ?
C9 H9A 0.9800 . ?
C9 H9B 0.9800 . ?
C9 H9C 0.9800 . ?
C10 C12 1.511(5) . ?
C10 H10A 0.9800 . ?
C10 H10B 0.9800 . ?
C10 H10C 0.9800 . ?
C11 C12 1.528(6) . ?
C11 H11A 0.9800 . ?
C11 H11B 0.9800 . ?
C11 H11C 0.9800 . ?
C12 O6 1.453(4) . ?
C13 C16 1.523(6) . ?
C13 H13A 0.9800 . ?
C13 H13B 0.9800 . ?
C13 H13C 0.9800 . ?
C14 C16 1.513(6) . ?
C14 H14A 0.9800 . ?
C14 H14B 0.9800 . ?
C14 H14C 0.9800 . ?
C15 C16 1.521(6) . ?
C15 H15A 0.9800 . ?
C15 H15B 0.9800 . ?
C15 H15C 0.9800 . ?
C16 O9 1.446(5) . ?
C17 C20 1.522(5) . ?
C17 H17A 0.9800 . ?
C17 H17B 0.9800 . ?
C17 H17C 0.9800 . ?
C18 C20 1.522(5) . ?
C18 H18A 0.9800 . ?
C18 H18B 0.9800 . ?
C18 H18C 0.9800 . ?
C19 C20 1.524(5) . ?
C19 H19A 0.9800 . ?
C19 H19B 0.9800 . ?
C19 H19C 0.9800 . ?
C20 O11 1.439(5) . ?
C21 C24 1.516(5) . ?
C21 H21A 0.9800 . ?
C21 H21B 0.9800 . ?
C21 H21C 0.9800 . ?
C22 C24 1.507(6) . ?
C22 H22A 0.9800 . ?
C22 H22B 0.9800 . ?
C22 H22C 0.9800 . ?
C23 C24 1.517(6) . ?
C23 H23A 0.9800 . ?
C23 H23B 0.9800 . ?
C23 H23C 0.9800 . ?
C24 O10 1.456(4) . ?
C25 C28 1.514(6) . ?
C25 H25A 0.9800 . ?
C25 H25B 0.9800 . ?
C25 H25C 0.9800 . ?
C26 C28 1.524(6) . ?
C26 H26A 0.9800 . ?
C26 H26B 0.9800 . ?
C26 H26C 0.9800 . ?
C27 C28 1.521(6) . ?
C27 H27A 0.9800 . ?
C27 H27B 0.9800 . ?
C27 H27C 0.9800 . ?
C28 O12 1.451(4) . ?
C29 C32 1.517(6) . ?
C29 H29A 0.9800 . ?
C29 H29B 0.9800 . ?
C29 H29C 0.9800 . ?
C30 C32 1.511(6) . ?
C30 H30A 0.9800 . ?
C30 H30B 0.9800 . ?
C30 H30C 0.9800 . ?
C31 C32 1.520(6) . ?
C31 H31A 0.9800 . ?
C31 H31B 0.9800 . ?
C31 H31C 0.9800 . ?
C32 O13 1.446(5) . ?
C33 C36 1.518(5) . ?
C33 H33A 0.9800 . ?
C33 H33B 0.9800 . ?
C33 H33C 0.9800 . ?
C34 C36 1.523(5) . ?
C34 H34A 0.9800 . ?
C34 H34B 0.9800 . ?
C34 H34C 0.9800 . ?
C35 C36 1.510(6) . ?
C35 H35A 0.9800 . ?
C35 H35B 0.9800 . ?
C35 H35C 0.9800 . ?
C36 O14 1.449(4) . ?
C37 C40 1.522(6) . ?
C37 H37A 0.9800 . ?
C37 H37B 0.9800 . ?
C37 H37C 0.9800 . ?
C38 C40 1.498(6) . ?
C38 H38A 0.9800 . ?
C38 H38B 0.9800 . ?
C38 H38C 0.9800 . ?
C39 C40 1.518(6) . ?
C39 H39A 0.9800 . ?
C39 H39B 0.9800 . ?
C39 H39C 0.9800 . ?
C40 O18 1.445(4) . ?
C41 C44 1.529(6) . ?
C41 H41A 0.9800 . ?
C41 H41B 0.9800 . ?
C41 H41C 0.9800 . ?
C42 C44 1.512(6) . ?
C42 H42A 0.9800 . ?
C42 H42B 0.9800 . ?
C42 H42C 0.9800 . ?
C43 C44 1.506(5) . ?
C43 H43A 0.9800 . ?
C43 H43B 0.9800 . ?
C43 H43C 0.9800 . ?
C44 O19 1.455(4) . ?
C45 C48 1.514(6) . ?
C45 H45A 0.9800 . ?
C45 H45B 0.9800 . ?
C45 H45C 0.9800 . ?
C46 C48 1.522(5) . ?
C46 H46A 0.9800 . ?
C46 H46B 0.9800 . ?
C46 H46C 0.9800 . ?
C47 C48 1.517(5) . ?
C47 H47A 0.9800 . ?
C47 H47B 0.9800 . ?
C47 H47C 0.9800 . ?
C48 O20 1.440(4) . ?
C49 C52 1.519(6) . ?
C49 H49A 0.9800 . ?
C49 H49B 0.9800 . ?
C49 H49C 0.9800 . ?
C50 C52 1.529(5) . ?
C50 H50A 0.9800 . ?
C50 H50B 0.9800 . ?
C50 H50C 0.9800 . ?
C51 C52 1.519(6) . ?
C51 H51A 0.9800 . ?
C51 H51B 0.9800 . ?
C51 H51C 0.9800 . ?
C52 O21 1.455(4) . ?
C53 C56 1.503(6) . ?
C53 H53A 0.9800 . ?
C53 H53B 0.9800 . ?
C53 H53C 0.9800 . ?
C54 C56 1.517(5) . ?
C54 H54A 0.9800 . ?
C54 H54B 0.9800 . ?
C54 H54C 0.9800 . ?
C55 C56 1.522(6) . ?
C55 H55A 0.9800 . ?
C55 H55B 0.9800 . ?
C55 H55C 0.9800 . ?
C56 O22 1.449(5) . ?
C57 C60 1.522(6) . ?
C57 H57A 0.9800 . ?
C57 H57B 0.9800 . ?
C57 H57C 0.9800 . ?
C58 C60 1.523(5) . ?
C58 H58A 0.9800 . ?
C58 H58B 0.9800 . ?
C58 H58C 0.9800 . ?
C59 C60 1.518(6) . ?
C59 H59A 0.9800 . ?
C59 H59B 0.9800 . ?
C59 H59C 0.9800 . ?
C60 O23 1.442(5) . ?
C61 C64 1.517(6) . ?
C61 H61A 0.9800 . ?
C61 H61B 0.9800 . ?
C61 H61C 0.9800 . ?
C62 C64 1.512(6) . ?
C62 H62A 0.9800 . ?
C62 H62B 0.9800 . ?
C62 H62C 0.9800 . ?
C63 C64 1.526(6) . ?
C63 H63A 0.9800 . ?
C63 H63B 0.9800 . ?
C63 H63C 0.9800 . ?
C64 O24 1.444(5) . ?
C65 C68 1.509(6) . ?
C65 H65A 0.9800 . ?
C65 H65B 0.9800 . ?
C65 H65C 0.9800 . ?
C66 C68 1.515(6) . ?
C66 H66A 0.9800 . ?
C66 H66B 0.9800 . ?
C66 H66C 0.9800 . ?
C67 C68 1.501(6) . ?
C67 H67A 0.9800 . ?
C67 H67B 0.9800 . ?
C67 H67C 0.9800 . ?
C68 O25 1.449(5) . ?
C69 C72 1.517(6) . ?
C69 H69A 0.9800 . ?
C69 H69B 0.9800 . ?
C69 H69C 0.9800 . ?
C70 C72 1.514(6) . ?
C70 H70A 0.9800 . ?
C70 H70B 0.9800 . ?
C70 H70C 0.9800 . ?
C71 C72 1.509(6) . ?
C71 H71A 0.9800 . ?
C71 H71B 0.9800 . ?
C71 H71C 0.9800 . ?
C72 O26 1.445(4) . ?
O1 Ge1 1.712(2) . ?
O1 Fe1 1.855(2) . ?
O2 Ge2 1.702(2) . ?
O2 Fe1 1.841(2) . ?
O3 Si1 1.606(2) . ?
O3 Ge1 1.766(2) . ?
O4 Si2 1.620(2) . ?
O4 Ge1 1.733(2) . ?
O5 Si3 1.620(3) . ?
O5 Ge1 1.744(3) . ?
O6 Si1 1.604(2) . ?
O7 Si1 1.605(3) . ?
O8 Si1 1.682(2) . ?
O8 Fe1 2.125(2) . ?
O9 Si2 1.622(3) . ?
O10 Si2 1.611(3) . ?
O11 Si2 1.620(3) . ?
O12 Si3 1.613(3) . ?
O13 Si3 1.619(3) . ?
O14 Si3 1.613(3) . ?
O15 Si4 1.612(3) . ?
O15 Ge2 1.739(2) . ?
O16 Si5 1.614(2) . ?
O16 Ge2 1.735(2) . ?
O17 Si6 1.609(3) . ?
O17 Ge2 1.737(3) . ?
O18 Si4 1.615(3) . ?
O19 Si4 1.619(3) . ?
O20 Si4 1.619(3) . ?
O21 Si5 1.616(3) . ?
O22 Si5 1.620(3) . ?
O23 Si5 1.618(3) . ?
O24 Si6 1.620(3) . ?
O25 Si6 1.621(3) . ?
O26 Si6 1.624(3) . ?
